data_4327057
loop_
_publ_author_name
'Robert E. Mulvey'
'David R. Armstrong'
'Ben Conway'
'Elaine Crosbie'
'Alan R. Kennedy'
'Stuart D. Robertson'

_publ_section_title
;
 Structurally Powered Synergic 2,2,6,6-Tetramethylpiperidine Bimetallics:
 New Reflections through Lithium-Mediated Ortho Aluminations
;
_journal_name_full 'Inorganic Chemistry'
_journal_page_first 12241
_journal_page_last 12251
_journal_paper_doi 10.1021/ic200562h
_journal_volume 50
_journal_year 2011
_chemical_formula_moiety 'C29 H53 Al Li N O3'
_chemical_formula_sum 'C29 H53 Al Li N O3'
_chemical_formula_weight 497.64
_chemical_name_systematic
; 
 ? 
;
_space_group_IT_number 14
_symmetry_cell_setting monoclinic
_symmetry_space_group_name_Hall '-P 2yn'
_symmetry_space_group_name_H-M 'P 1 21/n 1'
_atom_sites_solution_hydrogens geom
_atom_sites_solution_primary direct
_atom_sites_solution_secondary difmap
_audit_creation_method SHELXL-97
_cell_angle_alpha 90.00
_cell_angle_beta 104.261(2)
_cell_angle_gamma 90.00
_cell_formula_units_Z 4
_cell_length_a 11.3436(2)
_cell_length_b 23.3577(5)
_cell_length_c 11.6850(3)
_cell_measurement_reflns_used 9537
_cell_measurement_temperature 123(2)
_cell_measurement_theta_max 29.0182
_cell_measurement_theta_min 2.8347
_cell_volume 3000.65(12)
_computing_cell_refinement
;
CrysAlisPro, Oxford Diffraction Ltd.,
Version 1.171.33.55 (release 05-01-2010 CrysAlis171 .NET)
(compiled Jan  5 2010,16:28:46)
;
_computing_data_collection
;
CrysAlisPro, Oxford Diffraction Ltd.,
Version 1.171.33.55 (release 05-01-2010 CrysAlis171 .NET)
(compiled Jan  5 2010,16:28:46)
;
_computing_data_reduction
;
CrysAlisPro, Oxford Diffraction Ltd.,
Version 1.171.33.55 (release 05-01-2010 CrysAlis171 .NET)
(compiled Jan  5 2010,16:28:46)
;
_computing_structure_refinement 'SHELXL-97 (Sheldrick, 1997)'
_computing_structure_solution 'SHELXS-97 (Sheldrick, 1990)'
_diffrn_ambient_temperature 123(2)
_diffrn_measured_fraction_theta_full 0.989
_diffrn_measured_fraction_theta_max 0.876
_diffrn_measurement_device_type 'Xcalibur, Sapphire3, Gemini'
_diffrn_radiation_monochromator graphite
_diffrn_radiation_source 'fine-focus sealed tube'
_diffrn_radiation_type MoK\a
_diffrn_radiation_wavelength 0.71073
_diffrn_reflns_av_R_equivalents 0.0284
_diffrn_reflns_av_sigmaI/netI 0.0471
_diffrn_reflns_limit_h_max 14
_diffrn_reflns_limit_h_min -15
_diffrn_reflns_limit_k_max 31
_diffrn_reflns_limit_k_min -29
_diffrn_reflns_limit_l_max 15
_diffrn_reflns_limit_l_min -15
_diffrn_reflns_number 21173
_diffrn_reflns_theta_full 27.00
_diffrn_reflns_theta_max 29.08
_diffrn_reflns_theta_min 2.84
_exptl_absorpt_coefficient_mu 0.095
_exptl_absorpt_correction_T_max 1.00000
_exptl_absorpt_correction_T_min 0.95016
_exptl_absorpt_correction_type multi-scan
_exptl_absorpt_process_details
;
CrysAlisPro, Oxford Diffraction Ltd.,
Version 1.171.33.55 (release 05-01-2010 CrysAlis171 .NET)
(compiled Jan  5 2010,16:28:46)
empirical absorption correction using spherical harmonics,
 implemented in SCALE3 ABSPACK scaling algorithm.
;
_exptl_crystal_colour colourless
_exptl_crystal_density_diffrn 1.102
_exptl_crystal_description block
_exptl_crystal_F_000 1096
_exptl_crystal_size_max 0.34
_exptl_crystal_size_mid 0.28
_exptl_crystal_size_min 0.18
_refine_diff_density_max 0.667
_refine_diff_density_min -0.500
_refine_diff_density_rms 0.044
_refine_ls_extinction_method none
_refine_ls_goodness_of_fit_ref 1.067
_refine_ls_hydrogen_treatment mixed
_refine_ls_matrix_type full
_refine_ls_number_parameters 340
_refine_ls_number_reflns 7042
_refine_ls_number_restraints 8
_refine_ls_restrained_S_all 1.084
_refine_ls_R_factor_all 0.0723
_refine_ls_R_factor_gt 0.0461
_refine_ls_shift/su_max 0.001
_refine_ls_shift/su_mean 0.000
_refine_ls_structure_factor_coef Fsqd
_refine_ls_weighting_details 'calc w=1/[\s^2^(Fo^2^)+(0.0673P)^2^+0.1271P] where P=(Fo^2^+2Fc^2^)/3'
_refine_ls_weighting_scheme calc
_refine_ls_wR_factor_gt 0.1193
_refine_ls_wR_factor_ref 0.1255
_reflns_number_gt 4979
_reflns_number_total 7042
_reflns_threshold_expression >2sigma(I)
_cod_data_source_file ic200562h_si_001_2.cif
_cod_data_source_block srec1004
_cod_original_cell_volume 3000.65(11)
_cod_original_sg_symbol_H-M 'P 21/n'
_cod_database_code 4327057

loop_
_symmetry_equiv_pos_as_xyz
'x, y, z'
'-x+1/2, y+1/2, -z+1/2'
'-x, -y, -z'
'x-1/2, -y-1/2, z-1/2'

loop_
_atom_site_label
_atom_site_type_symbol
_atom_site_fract_x
_atom_site_fract_y
_atom_site_fract_z
_atom_site_U_iso_or_equiv
_atom_site_adp_type
_atom_site_occupancy
_atom_site_symmetry_multiplicity
_atom_site_calc_flag
_atom_site_refinement_flags
_atom_site_disorder_assembly
_atom_site_disorder_group
Al1 Al 0.75937(4) 0.11117(2) 0.75313(4) 0.01574(12) Uani 1 1 d . B .
N1 N 0.60477(11) 0.15468(6) 0.70417(11) 0.0177(3) Uani 1 1 d . . .
C10 C 0.48952(14) 0.12043(7) 0.69518(14) 0.0205(3) Uani 1 1 d . . .
C11 C 0.37658(15) 0.15362(8) 0.62786(15) 0.0258(4) Uani 1 1 d . . .
H11A H 0.3815 0.1593 0.5452 0.031 Uiso 1 1 calc R . .
H11B H 0.3030 0.1306 0.6264 0.031 Uiso 1 1 calc R . .
C12 C 0.36430(15) 0.21140(8) 0.68279(16) 0.0299(4) Uani 1 1 d . . .
H12A H 0.2921 0.2319 0.6356 0.036 Uiso 1 1 calc R . .
H12B H 0.3542 0.2063 0.7640 0.036 Uiso 1 1 calc R . .
C13 C 0.47823(16) 0.24543(8) 0.68542(16) 0.0281(4) Uani 1 1 d . . .
H13A H 0.4733 0.2822 0.7260 0.034 Uiso 1 1 calc R . .
H13B H 0.4805 0.2543 0.6032 0.034 Uiso 1 1 calc R . .
C14 C 0.59866(14) 0.21537(7) 0.74727(14) 0.0218(4) Uani 1 1 d . . .
C15 C 0.49632(15) 0.06566(7) 0.62415(15) 0.0237(4) Uani 1 1 d . . .
H15A H 0.4219 0.0432 0.6171 0.036 Uiso 1 1 calc R . .
H15B H 0.5668 0.0429 0.6648 0.036 Uiso 1 1 calc R . .
H15C H 0.5047 0.0759 0.5452 0.036 Uiso 1 1 calc R . .
C16 C 0.46642(15) 0.10043(8) 0.81407(15) 0.0259(4) Uani 1 1 d . . .
H16A H 0.3974 0.0739 0.7989 0.039 Uiso 1 1 calc R . .
H16B H 0.4481 0.1337 0.8578 0.039 Uiso 1 1 calc R . .
H16C H 0.5391 0.0811 0.8607 0.039 Uiso 1 1 calc R . .
C17 C 0.61824(17) 0.22001(8) 0.88209(15) 0.0296(4) Uani 1 1 d . . .
H17A H 0.6909 0.1982 0.9212 0.044 Uiso 1 1 calc R . .
H17B H 0.5472 0.2044 0.9051 0.044 Uiso 1 1 calc R . .
H17C H 0.6291 0.2603 0.9058 0.044 Uiso 1 1 calc R . .
C18 C 0.69844(16) 0.25124(7) 0.71443(18) 0.0308(4) Uani 1 1 d . . .
H18A H 0.7783 0.2378 0.7593 0.046 Uiso 1 1 calc R . .
H18B H 0.6882 0.2915 0.7332 0.046 Uiso 1 1 calc R . .
H18C H 0.6927 0.2474 0.6297 0.046 Uiso 1 1 calc R . .
C20 C 0.91498(14) 0.15697(7) 0.80850(15) 0.0203(3) Uani 1 1 d . . .
C21 C 1.03369(14) 0.12151(7) 0.84116(14) 0.0212(3) Uani 1 1 d . . .
H21A H 1.0154 0.0842 0.8752 0.025 Uiso 1 1 calc R . .
C22 C 1.13361(16) 0.15144(9) 0.93293(17) 0.0379(5) Uani 1 1 d . . .
H22A H 1.2071 0.1277 0.9503 0.057 Uiso 1 1 calc R . .
H22B H 1.1064 0.1573 1.0054 0.057 Uiso 1 1 calc R . .
H22C H 1.1516 0.1886 0.9021 0.057 Uiso 1 1 calc R . .
C23 C 1.08178(16) 0.10873(9) 0.73300(16) 0.0327(4) Uani 1 1 d . . .
H23A H 1.1561 0.0858 0.7566 0.049 Uiso 1 1 calc R . .
H23B H 1.0998 0.1448 0.6979 0.049 Uiso 1 1 calc R . .
H23C H 1.0203 0.0874 0.6750 0.049 Uiso 1 1 calc R . .
C30 C 0.76114(15) 0.04996(7) 0.87467(14) 0.0196(3) Uani 1 1 d . . .
C31 C 0.76108(15) 0.06483(7) 1.00360(13) 0.0236(4) Uani 1 1 d . . .
H31A H 0.7016 0.0966 1.0018 0.028 Uiso 1 1 calc R . .
C32 C 0.88514(19) 0.08521(10) 1.07381(16) 0.0405(5) Uani 1 1 d . . .
H32A H 0.8811 0.0946 1.1545 0.061 Uiso 1 1 calc R . .
H32B H 0.9090 0.1193 1.0361 0.061 Uiso 1 1 calc R . .
H32C H 0.9453 0.0548 1.0761 0.061 Uiso 1 1 calc R . .
C33 C 0.72060(18) 0.01376(8) 1.06595(15) 0.0343(4) Uani 1 1 d . . .
H33A H 0.7212 0.0244 1.1472 0.051 Uiso 1 1 calc R . .
H33B H 0.7764 -0.0183 1.0668 0.051 Uiso 1 1 calc R . .
H33C H 0.6381 0.0024 1.0238 0.051 Uiso 1 1 calc R . .
O1 O 0.53385(11) 0.14225(5) 0.37081(10) 0.0278(3) Uani 1 1 d D . .
C41 C 0.77817(13) 0.07616(7) 0.59469(13) 0.0176(3) Uani 1 1 d . . .
C40 C 0.80980(14) 0.11037(7) 0.50913(14) 0.0200(3) Uani 1 1 d . B .
C45 C 0.85310(15) 0.09083(8) 0.41475(14) 0.0249(4) Uani 1 1 d . . .
H45A H 0.8737 0.1167 0.3601 0.030 Uiso 1 1 calc R B .
C44 C 0.86505(14) 0.03252(8) 0.40331(14) 0.0253(4) Uani 1 1 d . B .
H44A H 0.8953 0.0179 0.3403 0.030 Uiso 1 1 calc R . .
C43 C 0.83347(14) -0.00489(7) 0.48249(14) 0.0238(4) Uani 1 1 d . . .
H43A H 0.8407 -0.0451 0.4734 0.029 Uiso 1 1 calc R B .
C42 C 0.79086(13) 0.01705(7) 0.57600(13) 0.0196(3) Uani 1 1 d . B .
O2 O 0.78914(10) 0.16919(5) 0.52281(10) 0.0236(3) Uani 1 1 d . . .
C46 C 0.8563(2) 0.20880(8) 0.4720(2) 0.0438(5) Uani 1 1 d . B .
H46A H 0.9429 0.1991 0.4961 0.066 Uiso 1 1 calc R . .
H46B H 0.8439 0.2476 0.4990 0.066 Uiso 1 1 calc R . .
H46C H 0.8284 0.2071 0.3857 0.066 Uiso 1 1 calc R . .
O3 O 0.75887(11) -0.01824(5) 0.65754(10) 0.0251(3) Uani 1 1 d . . .
C47 C 0.80620(17) -0.07482(7) 0.67104(17) 0.0309(4) Uani 1 1 d . B .
H47A H 0.7939 -0.0914 0.7443 0.046 Uiso 1 1 calc R . .
H47B H 0.8934 -0.0739 0.6744 0.046 Uiso 1 1 calc R . .
H47C H 0.7640 -0.0982 0.6038 0.046 Uiso 1 1 calc R . .
Li1 Li 0.6207(3) 0.15187(13) 0.5348(2) 0.0289(7) Uani 1 1 d . B .
C60 C 0.51789(18) 0.08809(8) 0.30819(15) 0.0334(4) Uani 1 1 d D B .
H60A H 0.4396 0.0700 0.3106 0.040 Uiso 1 1 calc R A 1
H60B H 0.5850 0.0613 0.3424 0.040 Uiso 1 1 calc R A 1
C61 C 0.5195(8) 0.1047(3) 0.1821(4) 0.057(2) Uiso 0.401(6) 1 d PD B 1
H61A H 0.6034 0.1053 0.1715 0.069 Uiso 0.401(6) 1 calc PR B 1
H61B H 0.4694 0.0782 0.1237 0.069 Uiso 0.401(6) 1 calc PR B 1
C63 C 0.5491(5) 0.18711(17) 0.2858(3) 0.0191(12) Uiso 0.401(6) 1 d PD B 1
H63A H 0.6344 0.1897 0.2797 0.023 Uiso 0.401(6) 1 calc PR B 1
H63B H 0.5221 0.2251 0.3073 0.023 Uiso 0.401(6) 1 calc PR B 1
C62 C 0.4649(5) 0.16412(19) 0.1716(4) 0.0402(16) Uiso 0.401(6) 1 d PD B 1
H62A H 0.3783 0.1640 0.1740 0.048 Uiso 0.401(6) 1 calc PR B 1
H62B H 0.4748 0.1847 0.1005 0.048 Uiso 0.401(6) 1 calc PR B 1
C61A C 0.4800(4) 0.10238(15) 0.1779(3) 0.0409(12) Uiso 0.599(6) 1 d PD B 2
H61C H 0.3913 0.1091 0.1507 0.049 Uiso 0.599(6) 1 calc PR B 2
H61D H 0.5045 0.0722 0.1290 0.049 Uiso 0.599(6) 1 calc PR B 2
C62A C 0.5532(4) 0.15766(16) 0.1786(3) 0.0537(13) Uiso 0.599(6) 1 d PD B 2
H62C H 0.5257 0.1798 0.1045 0.064 Uiso 0.599(6) 1 calc PR B 2
H62D H 0.6418 0.1505 0.1946 0.064 Uiso 0.599(6) 1 calc PR B 2
C63A C 0.5161(6) 0.18685(19) 0.2856(4) 0.0673(19) Uiso 0.599(6) 1 d PD B 2
H63C H 0.5688 0.2201 0.3152 0.081 Uiso 0.599(6) 1 calc PR B 2
H63D H 0.4302 0.1995 0.2635 0.081 Uiso 0.599(6) 1 calc PR B 2
H20A H 0.9239(15) 0.1864(7) 0.7503(14) 0.019(4) Uiso 1 1 d . . .
H20B H 0.9111(17) 0.1789(8) 0.8778(17) 0.034(5) Uiso 1 1 d . . .
H30A H 0.6950(16) 0.0220(8) 0.8446(15) 0.024(5) Uiso 1 1 d . . .
H30B H 0.8339(17) 0.0268(8) 0.8755(15) 0.026(5) Uiso 1 1 d . . .

loop_
_atom_site_aniso_label
_atom_site_aniso_U_11
_atom_site_aniso_U_22
_atom_site_aniso_U_33
_atom_site_aniso_U_23
_atom_site_aniso_U_13
_atom_site_aniso_U_12
Al1 0.0161(2) 0.0165(2) 0.0157(2) 0.00002(19) 0.00580(18) -0.00014(18)
N1 0.0167(6) 0.0176(7) 0.0201(7) 0.0006(5) 0.0074(5) -0.0003(5)
C10 0.0172(8) 0.0241(8) 0.0213(8) 0.0011(7) 0.0068(6) -0.0002(7)
C11 0.0184(8) 0.0336(10) 0.0254(9) 0.0010(8) 0.0056(7) 0.0006(7)
C12 0.0228(9) 0.0347(10) 0.0321(10) 0.0038(8) 0.0063(7) 0.0104(8)
C13 0.0285(9) 0.0267(9) 0.0303(10) 0.0039(8) 0.0094(7) 0.0095(8)
C14 0.0228(8) 0.0175(8) 0.0267(9) 0.0009(7) 0.0093(7) 0.0033(7)
C15 0.0202(8) 0.0247(9) 0.0262(9) -0.0007(7) 0.0058(7) -0.0039(7)
C16 0.0214(8) 0.0323(10) 0.0273(9) 0.0041(7) 0.0125(7) -0.0014(7)
C17 0.0342(10) 0.0270(9) 0.0278(9) -0.0045(8) 0.0077(8) 0.0043(8)
C18 0.0301(10) 0.0177(8) 0.0479(11) 0.0026(8) 0.0157(8) 0.0022(7)
C20 0.0204(8) 0.0176(8) 0.0247(9) -0.0021(7) 0.0091(7) -0.0013(6)
C21 0.0180(8) 0.0203(8) 0.0256(9) -0.0013(7) 0.0056(6) -0.0020(6)
C22 0.0235(9) 0.0384(11) 0.0462(12) -0.0131(9) -0.0021(8) 0.0013(8)
C23 0.0210(8) 0.0450(12) 0.0328(10) -0.0012(9) 0.0082(7) 0.0079(8)
C30 0.0201(8) 0.0201(8) 0.0185(8) 0.0001(7) 0.0048(6) 0.0010(7)
C31 0.0280(9) 0.0261(9) 0.0180(8) 0.0030(7) 0.0081(7) 0.0017(7)
C32 0.0426(12) 0.0609(14) 0.0176(9) -0.0047(9) 0.0066(8) -0.0165(11)
C33 0.0442(11) 0.0378(11) 0.0218(9) 0.0074(8) 0.0100(8) -0.0037(9)
O1 0.0350(7) 0.0264(6) 0.0219(6) -0.0004(5) 0.0070(5) 0.0029(5)
C41 0.0140(7) 0.0227(8) 0.0164(8) -0.0011(6) 0.0041(6) -0.0008(6)
C40 0.0162(7) 0.0241(8) 0.0194(8) -0.0010(7) 0.0038(6) 0.0007(7)
C45 0.0207(8) 0.0387(10) 0.0167(8) 0.0029(7) 0.0074(7) 0.0013(7)
C44 0.0193(8) 0.0408(11) 0.0165(8) -0.0059(7) 0.0060(6) 0.0037(7)
C43 0.0195(8) 0.0265(9) 0.0249(9) -0.0082(7) 0.0045(7) 0.0003(7)
C42 0.0152(7) 0.0247(9) 0.0186(8) -0.0021(7) 0.0037(6) -0.0011(6)
O2 0.0249(6) 0.0235(6) 0.0259(6) 0.0057(5) 0.0130(5) 0.0002(5)
C46 0.0506(13) 0.0304(11) 0.0626(14) 0.0173(10) 0.0374(11) 0.0033(9)
O3 0.0335(7) 0.0169(6) 0.0286(6) -0.0004(5) 0.0149(5) 0.0004(5)
C47 0.0336(10) 0.0238(9) 0.0356(10) 0.0009(8) 0.0092(8) 0.0028(8)
Li1 0.0270(15) 0.0384(17) 0.0227(15) 0.0002(13) 0.0091(12) -0.0001(13)
C60 0.0344(10) 0.0282(10) 0.0350(11) -0.0049(8) 0.0037(8) -0.0010(8)

loop_
_atom_type_symbol
_atom_type_description
_atom_type_scat_dispersion_real
_atom_type_scat_dispersion_imag
_atom_type_scat_source
C C 0.0033 0.0016 'International Tables Vol C Tables 4.2.6.8 and 6.1.1.4'
H H 0.0000 0.0000 'International Tables Vol C Tables 4.2.6.8 and 6.1.1.4'
Li Li -0.0003 0.0001 'International Tables Vol C Tables 4.2.6.8 and 6.1.1.4'
N N 0.0061 0.0033 'International Tables Vol C Tables 4.2.6.8 and 6.1.1.4'
O O 0.0106 0.0060 'International Tables Vol C Tables 4.2.6.8 and 6.1.1.4'
Al Al 0.0645 0.0514 'International Tables Vol C Tables 4.2.6.8 and 6.1.1.4'

loop_
_geom_angle_atom_site_label_1
_geom_angle_atom_site_label_2
_geom_angle_atom_site_label_3
_geom_angle
N1 Al1 C30 114.94(6)
N1 Al1 C20 117.35(6)
C30 Al1 C20 107.04(7)
N1 Al1 C41 102.80(6)
C30 Al1 C41 111.29(7)
C20 Al1 C41 102.65(7)
N1 Al1 Li1 46.25(7)
C30 Al1 Li1 141.87(8)
C20 Al1 Li1 111.07(8)
C41 Al1 Li1 58.88(7)
C14 N1 C10 114.14(12)
C14 N1 Al1 119.59(10)
C10 N1 Al1 115.84(10)
C14 N1 Li1 112.16(13)
C10 N1 Li1 101.39(12)
Al1 N1 Li1 88.86(10)
N1 C10 C15 108.66(12)
N1 C10 C11 111.43(13)
C15 C10 C11 106.84(13)
N1 C10 C16 115.55(13)
C15 C10 C16 105.99(13)
C11 C10 C16 107.90(13)
N1 C10 Li1 46.12(9)
C15 C10 Li1 75.40(11)
C11 C10 Li1 92.23(11)
C16 C10 Li1 158.00(13)
C12 C11 C10 112.59(14)
C12 C11 H11A 109.1
C10 C11 H11A 109.1
C12 C11 H11B 109.1
C10 C11 H11B 109.1
H11A C11 H11B 107.8
C13 C12 C11 108.04(14)
C13 C12 H12A 110.1
C11 C12 H12A 110.1
C13 C12 H12B 110.1
C11 C12 H12B 110.1
H12A C12 H12B 108.4
C12 C13 C14 115.03(14)
C12 C13 H13A 108.5
C14 C13 H13A 108.5
C12 C13 H13B 108.5
C14 C13 H13B 108.5
H13A C13 H13B 107.5
N1 C14 C18 109.41(13)
N1 C14 C17 113.57(13)
C18 C14 C17 106.78(14)
N1 C14 C13 112.18(13)
C18 C14 C13 104.88(13)
C17 C14 C13 109.52(13)
C10 C15 H15A 109.5
C10 C15 H15B 109.5
H15A C15 H15B 109.5
C10 C15 H15C 109.5
H15A C15 H15C 109.5
H15B C15 H15C 109.5
C10 C16 H16A 109.5
C10 C16 H16B 109.5
H16A C16 H16B 109.5
C10 C16 H16C 109.5
H16A C16 H16C 109.5
H16B C16 H16C 109.5
C14 C17 H17A 109.5
C14 C17 H17B 109.5
H17A C17 H17B 109.5
C14 C17 H17C 109.5
H17A C17 H17C 109.5
H17B C17 H17C 109.5
C14 C18 H18A 109.5
C14 C18 H18B 109.5
H18A C18 H18B 109.5
C14 C18 H18C 109.5
H18A C18 H18C 109.5
H18B C18 H18C 109.5
C21 C20 Al1 115.63(11)
C21 C20 H20A 108.1(9)
Al1 C20 H20A 112.0(10)
C21 C20 H20B 107.0(11)
Al1 C20 H20B 109.3(11)
H20A C20 H20B 104.0(14)
C23 C21 C22 108.48(14)
C23 C21 C20 111.59(14)
C22 C21 C20 112.28(14)
C23 C21 H21A 108.1
C22 C21 H21A 108.1
C20 C21 H21A 108.1
C21 C22 H22A 109.5
C21 C22 H22B 109.5
H22A C22 H22B 109.5
C21 C22 H22C 109.5
H22A C22 H22C 109.5
H22B C22 H22C 109.5
C21 C23 H23A 109.5
C21 C23 H23B 109.5
H23A C23 H23B 109.5
C21 C23 H23C 109.5
H23A C23 H23C 109.5
H23B C23 H23C 109.5
C31 C30 Al1 121.72(11)
C31 C30 H30A 108.1(10)
Al1 C30 H30A 110.1(10)
C31 C30 H30B 108.4(10)
Al1 C30 H30B 105.0(10)
H30A C30 H30B 101.6(14)
C32 C31 C33 109.54(15)
C32 C31 C30 111.94(14)
C33 C31 C30 111.21(14)
C32 C31 H31A 108.0
C33 C31 H31A 108.0
C30 C31 H31A 108.0
C31 C32 H32A 109.5
C31 C32 H32B 109.5
H32A C32 H32B 109.5
C31 C32 H32C 109.5
H32A C32 H32C 109.5
H32B C32 H32C 109.5
C31 C33 H33A 109.5
C31 C33 H33B 109.5
H33A C33 H33B 109.5
C31 C33 H33C 109.5
H33A C33 H33C 109.5
H33B C33 H33C 109.5
C63A O1 C60 107.9(2)
C60 O1 C63 107.40(19)
C63A O1 Li1 123.9(3)
C60 O1 Li1 124.70(14)
C63 O1 Li1 117.74(19)
C40 C41 C42 113.31(14)
C40 C41 Al1 120.89(11)
C42 C41 Al1 123.96(11)
C40 C41 Li1 71.63(11)
C42 C41 Li1 138.20(13)
Al1 C41 Li1 75.36(8)
C45 C40 C41 125.76(15)
C45 C40 O2 120.74(14)
C41 C40 O2 113.45(13)
C45 C40 Li1 136.17(13)
C41 C40 Li1 75.52(11)
O2 C40 Li1 54.75(10)
C44 C45 C40 117.63(15)
C44 C45 H45A 121.2
C40 C45 H45A 121.2
C45 C44 C43 120.78(15)
C45 C44 H44A 119.6
C43 C44 H44A 119.6
C44 C43 C42 119.23(15)
C44 C43 H43A 120.4
C42 C43 H43A 120.4
O3 C42 C43 121.58(14)
O3 C42 C41 115.16(13)
C43 C42 C41 123.26(15)
C40 O2 C46 117.84(13)
C40 O2 Li1 89.95(12)
C46 O2 Li1 141.75(14)
O2 C46 H46A 109.5
O2 C46 H46B 109.5
H46A C46 H46B 109.5
O2 C46 H46C 109.5
H46A C46 H46C 109.5
H46B C46 H46C 109.5
C42 O3 C47 118.54(13)
O3 C47 H47A 109.5
O3 C47 H47B 109.5
H47A C47 H47B 109.5
O3 C47 H47C 109.5
H47A C47 H47C 109.5
H47B C47 H47C 109.5
O1 Li1 O2 102.50(13)
O1 Li1 N1 145.15(17)
O2 Li1 N1 112.26(15)
O1 Li1 C40 94.61(12)
O2 Li1 C40 35.30(7)
N1 Li1 C40 115.11(14)
O1 Li1 C41 110.50(14)
O2 Li1 C41 61.92(9)
N1 Li1 C41 88.79(12)
C40 Li1 C41 32.85(6)
O1 Li1 C10 114.33(13)
O2 Li1 C10 141.97(14)
N1 Li1 C10 32.49(6)
C40 Li1 C10 127.92(13)
C41 Li1 C10 95.14(11)
O1 Li1 Al1 153.05(16)
O2 Li1 Al1 78.49(10)
N1 Li1 Al1 44.89(7)
C40 Li1 Al1 70.41(8)
C41 Li1 Al1 45.75(6)
C10 Li1 Al1 64.50(7)
O1 C60 C61A 106.51(19)
O1 C60 C61 103.6(3)
O1 C60 H60A 111.0
C61A C60 H60A 95.0
C61 C60 H60A 111.0
O1 C60 H60B 111.0
C61A C60 H60B 123.0
C61 C60 H60B 111.0
H60A C60 H60B 109.0
C62 C61 C60 102.1(4)
C62 C61 H61A 111.3
C60 C61 H61A 111.3
C62 C61 H61B 111.3
C60 C61 H61B 111.3
H61A C61 H61B 109.2
O1 C63 C62 100.7(3)
O1 C63 H63A 111.6
C62 C63 H63A 111.6
O1 C63 H63B 111.6
C62 C63 H63B 111.6
H63A C63 H63B 109.4
C61 C62 C63 95.5(4)
C61 C62 H62A 112.6
C63 C62 H62A 112.6
C61 C62 H62B 112.6
C63 C62 H62B 112.6
H62A C62 H62B 110.1
C60 C61A C62A 99.3(3)
C60 C61A H61C 111.9
C62A C61A H61C 111.9
C60 C61A H61D 111.9
C62A C61A H61D 111.9
H61C C61A H61D 109.6
C61A C62A C63A 96.8(3)
C61A C62A H62C 112.4
C63A C62A H62C 112.4
C61A C62A H62D 112.4
C63A C62A H62D 112.4
H62C C62A H62D 110.0
O1 C63A C62A 102.7(3)
O1 C63A H63C 111.2
C62A C63A H63C 111.2
O1 C63A H63D 111.2
C62A C63A H63D 111.2
H63C C63A H63D 109.1

loop_
_geom_bond_atom_site_label_1
_geom_bond_atom_site_label_2
_geom_bond_distance
Al1 N1 1.9853(13)
Al1 C30 2.0118(16)
Al1 C20 2.0287(17)
Al1 C41 2.0823(16)
Al1 Li1 2.813(3)
N1 C14 1.512(2)
N1 C10 1.5142(19)
N1 Li1 2.032(3)
C10 C15 1.537(2)
C10 C11 1.538(2)
C10 C16 1.548(2)
C10 Li1 2.764(3)
C11 C12 1.516(2)
C11 H11A 0.9900
C11 H11B 0.9900
C12 C13 1.511(2)
C12 H12A 0.9900
C12 H12B 0.9900
C13 C14 1.548(2)
C13 H13A 0.9900
C13 H13B 0.9900
C14 C18 1.531(2)
C14 C17 1.540(2)
C15 H15A 0.9800
C15 H15B 0.9800
C15 H15C 0.9800
C16 H16A 0.9800
C16 H16B 0.9800
C16 H16C 0.9800
C17 H17A 0.9800
C17 H17B 0.9800
C17 H17C 0.9800
C18 H18A 0.9800
C18 H18B 0.9800
C18 H18C 0.9800
C20 C21 1.547(2)
C20 H20A 0.989(17)
C20 H20B 0.97(2)
C21 C23 1.524(2)
C21 C22 1.525(2)
C21 H21A 1.0000
C22 H22A 0.9800
C22 H22B 0.9800
C22 H22C 0.9800
C23 H23A 0.9800
C23 H23B 0.9800
C23 H23C 0.9800
C30 C31 1.546(2)
C30 H30A 0.992(18)
C30 H30B 0.984(18)
C31 C32 1.520(2)
C31 C33 1.526(2)
C31 H31A 1.0000
C32 H32A 0.9800
C32 H32B 0.9800
C32 H32C 0.9800
C33 H33A 0.9800
C33 H33B 0.9800
C33 H33C 0.9800
O1 C63A 1.420(4)
O1 C60 1.450(2)
O1 C63 1.483(4)
O1 Li1 1.940(3)
C41 C40 1.394(2)
C41 C42 1.411(2)
C41 Li1 2.489(3)
C40 C45 1.390(2)
C40 O2 1.4095(19)
C40 Li1 2.439(3)
C45 C44 1.378(3)
C45 H45A 0.9500
C44 C43 1.382(2)
C44 H44A 0.9500
C43 C42 1.396(2)
C43 H43A 0.9500
C42 O3 1.3746(19)
O2 C46 1.418(2)
O2 Li1 1.992(3)
C46 H46A 0.9800
C46 H46B 0.9800
C46 H46C 0.9800
O3 C47 1.421(2)
C47 H47A 0.9800
C47 H47B 0.9800
C47 H47C 0.9800
C60 C61A 1.513(3)
C60 C61 1.528(4)
C60 H60A 0.9900
C60 H60B 0.9900
C61 C62 1.512(5)
C61 H61A 0.9900
C61 H61B 0.9900
C63 C62 1.534(4)
C63 H63A 0.9900
C63 H63B 0.9900
C62 H62A 0.9900
C62 H62B 0.9900
C61A C62A 1.534(4)
C61A H61C 0.9900
C61A H61D 0.9900
C62A C63A 1.570(4)
C62A H62C 0.9900
C62A H62D 0.9900
C63A H63C 0.9900
C63A H63D 0.9900

loop_
_geom_torsion_atom_site_label_1
_geom_torsion_atom_site_label_2
_geom_torsion_atom_site_label_3
_geom_torsion_atom_site_label_4
_geom_torsion
C30 Al1 N1 C14 105.92(11)
C20 Al1 N1 C14 -21.26(13)
C41 Al1 N1 C14 -132.99(11)
Li1 Al1 N1 C14 -114.99(15)
C30 Al1 N1 C10 -36.97(12)
C20 Al1 N1 C10 -164.15(10)
C41 Al1 N1 C10 84.12(11)
Li1 Al1 N1 C10 102.11(14)
C30 Al1 N1 Li1 -139.08(11)
C20 Al1 N1 Li1 93.74(11)
C41 Al1 N1 Li1 -17.99(11)
C14 N1 C10 C15 166.87(13)
Al1 N1 C10 C15 -48.22(14)
Li1 N1 C10 C15 46.08(16)
C14 N1 C10 C11 49.42(17)
Al1 N1 C10 C11 -165.67(10)
Li1 N1 C10 C11 -71.37(15)
C14 N1 C10 C16 -74.20(17)
Al1 N1 C10 C16 70.71(15)
Li1 N1 C10 C16 165.01(14)
C14 N1 C10 Li1 120.79(16)
Al1 N1 C10 Li1 -94.30(12)
N1 C10 C11 C12 -56.65(18)
C15 C10 C11 C12 -175.20(14)
C16 C10 C11 C12 71.21(17)
Li1 C10 C11 C12 -99.77(14)
C10 C11 C12 C13 58.03(18)
C11 C12 C13 C14 -54.53(19)
C10 N1 C14 C18 -161.21(13)
Al1 N1 C14 C18 55.31(16)
Li1 N1 C14 C18 -46.61(17)
C10 N1 C14 C17 79.60(16)
Al1 N1 C14 C17 -63.88(16)
Li1 N1 C14 C17 -165.80(14)
C10 N1 C14 C13 -45.25(17)
Al1 N1 C14 C13 171.26(10)
Li1 N1 C14 C13 69.34(16)
C12 C13 C14 N1 48.99(19)
C12 C13 C14 C18 167.65(15)
C12 C13 C14 C17 -78.07(18)
N1 Al1 C20 C21 -177.71(10)
C30 Al1 C20 C21 51.37(13)
C41 Al1 C20 C21 -65.89(13)
Li1 Al1 C20 C21 -127.13(13)
Al1 C20 C21 C23 85.50(16)
Al1 C20 C21 C22 -152.46(13)
N1 Al1 C30 C31 -69.64(14)
C20 Al1 C30 C31 62.62(14)
C41 Al1 C30 C31 174.04(12)
Li1 Al1 C30 C31 -119.65(15)
Al1 C30 C31 C32 -75.99(18)
Al1 C30 C31 C33 161.12(12)
N1 Al1 C41 C40 72.71(13)
C30 Al1 C41 C40 -163.74(12)
C20 Al1 C41 C40 -49.55(13)
Li1 Al1 C41 C40 57.60(13)
N1 Al1 C41 C42 -123.74(13)
C30 Al1 C41 C42 -0.19(15)
C20 Al1 C41 C42 114.00(13)
Li1 Al1 C41 C42 -138.85(16)
N1 Al1 C41 Li1 15.11(9)
C30 Al1 C41 Li1 138.66(9)
C20 Al1 C41 Li1 -107.15(9)
C42 C41 C40 C45 -1.7(2)
Al1 C41 C40 C45 163.52(13)
Li1 C41 C40 C45 -137.07(18)
C42 C41 C40 O2 175.79(13)
Al1 C41 C40 O2 -19.03(18)
Li1 C41 C40 O2 40.38(13)
C42 C41 C40 Li1 135.41(14)
Al1 C41 C40 Li1 -59.41(12)
C41 C40 C45 C44 0.7(2)
O2 C40 C45 C44 -176.61(14)
Li1 C40 C45 C44 -107.1(2)
C40 C45 C44 C43 0.8(2)
C45 C44 C43 C42 -1.0(2)
C44 C43 C42 O3 -179.65(14)
C44 C43 C42 C41 -0.1(2)
C40 C41 C42 O3 -179.09(13)
Al1 C41 C42 O3 16.26(19)
Li1 C41 C42 O3 -91.0(2)
C40 C41 C42 C43 1.3(2)
Al1 C41 C42 C43 -163.31(12)
Li1 C41 C42 C43 89.5(2)
C45 C40 O2 C46 -25.2(2)
C41 C40 O2 C46 157.23(16)
Li1 C40 O2 C46 -152.58(18)
C45 C40 O2 Li1 127.41(16)
C41 C40 O2 Li1 -50.19(15)
C43 C42 O3 C47 21.0(2)
C41 C42 O3 C47 -158.61(14)
C63A O1 Li1 O2 -64.7(3)
C60 O1 Li1 O2 91.51(18)
C63 O1 Li1 O2 -49.3(3)
C63A O1 Li1 N1 111.0(4)
C60 O1 Li1 N1 -92.7(3)
C63 O1 Li1 N1 126.5(4)
C63A O1 Li1 C40 -99.6(3)
C60 O1 Li1 C40 56.67(18)
C63 O1 Li1 C40 -84.1(3)
C63A O1 Li1 C41 -129.1(3)
C60 O1 Li1 C41 27.1(2)
C63 O1 Li1 C41 -113.7(3)
C63A O1 Li1 C10 125.0(3)
C60 O1 Li1 C10 -78.81(19)
C63 O1 Li1 C10 140.4(3)
C63A O1 Li1 Al1 -153.9(4)
C60 O1 Li1 Al1 2.4(4)
C63 O1 Li1 Al1 -138.4(4)
C40 O2 Li1 O1 -80.18(14)
C46 O2 Li1 O1 58.7(3)
C40 O2 Li1 N1 102.44(16)
C46 O2 Li1 N1 -118.7(2)
C46 O2 Li1 C40 138.9(2)
C40 O2 Li1 C41 26.58(9)
C46 O2 Li1 C41 165.4(2)
C40 O2 Li1 C10 85.4(2)
C46 O2 Li1 C10 -135.7(2)
C40 O2 Li1 Al1 72.28(9)
C46 O2 Li1 Al1 -148.9(2)
C14 N1 Li1 O1 -98.1(3)
C10 N1 Li1 O1 24.1(3)
Al1 N1 Li1 O1 140.2(3)
C14 N1 Li1 O2 77.44(18)
C10 N1 Li1 O2 -160.39(15)
Al1 N1 Li1 O2 -44.24(15)
C14 N1 Li1 C40 115.99(15)
C10 N1 Li1 C40 -121.84(14)
Al1 N1 Li1 C40 -5.69(14)
C14 N1 Li1 C41 136.29(11)
C10 N1 Li1 C41 -101.54(11)
Al1 N1 Li1 C41 14.60(8)
C14 N1 Li1 C10 -122.17(15)
Al1 N1 Li1 C10 116.14(10)
C14 N1 Li1 Al1 121.68(12)
C10 N1 Li1 Al1 -116.14(10)
C45 C40 Li1 O1 5.5(2)
C41 C40 Li1 O1 -121.52(14)
O2 C40 Li1 O1 105.18(14)
C45 C40 Li1 O2 -99.6(2)
C41 C40 Li1 O2 133.30(14)
C45 C40 Li1 N1 166.81(17)
C41 C40 Li1 N1 39.75(16)
O2 C40 Li1 N1 -93.55(17)
C45 C40 Li1 C41 127.1(2)
O2 C40 Li1 C41 -133.30(14)
C45 C40 Li1 C10 131.47(19)
C41 C40 Li1 C10 4.41(16)
O2 C40 Li1 C10 -128.89(19)
C45 C40 Li1 Al1 162.54(19)
C41 C40 Li1 Al1 35.49(9)
O2 C40 Li1 Al1 -97.81(10)
C40 C41 Li1 O1 65.11(15)
C42 C41 Li1 O1 -39.6(2)
Al1 C41 Li1 O1 -164.66(14)
C40 C41 Li1 O2 -28.47(9)
C42 C41 Li1 O2 -133.19(18)
Al1 C41 Li1 O2 101.76(9)
C40 C41 Li1 N1 -144.61(14)
C42 C41 Li1 N1 110.66(19)
Al1 C41 Li1 N1 -14.38(8)
C42 C41 Li1 C40 -104.7(2)
Al1 C41 Li1 C40 130.23(11)
C40 C41 Li1 C10 -176.51(13)
C42 C41 Li1 C10 78.77(19)
Al1 C41 Li1 C10 -46.28(8)
C40 C41 Li1 Al1 -130.23(11)
C42 C41 Li1 Al1 125.04(19)
N1 C10 Li1 O1 -165.2(2)
C15 C10 Li1 O1 59.68(16)
C11 C10 Li1 O1 -47.14(17)
C16 C10 Li1 O1 156.3(3)
N1 C10 Li1 O2 30.3(2)
C15 C10 Li1 O2 -104.9(3)
C11 C10 Li1 O2 148.3(2)
C16 C10 Li1 O2 -8.2(5)
C15 C10 Li1 N1 -135.15(15)
C11 C10 Li1 N1 118.02(15)
C16 C10 Li1 N1 -38.5(4)
N1 C10 Li1 C40 77.18(17)
C15 C10 Li1 C40 -57.97(17)
C11 C10 Li1 C40 -164.79(16)
C16 C10 Li1 C40 38.7(4)
N1 C10 Li1 C41 79.58(12)
C15 C10 Li1 C41 -55.57(11)
C11 C10 Li1 C41 -162.39(12)
C16 C10 Li1 C41 41.1(4)
N1 C10 Li1 Al1 44.58(9)
C15 C10 Li1 Al1 -90.57(10)
C11 C10 Li1 Al1 162.61(11)
C16 C10 Li1 Al1 6.1(4)
N1 Al1 Li1 O1 -126.2(4)
C30 Al1 Li1 O1 -52.1(4)
C20 Al1 Li1 O1 125.5(3)
C41 Al1 Li1 O1 33.2(3)
N1 Al1 Li1 O2 138.78(14)
C30 Al1 Li1 O2 -147.12(10)
C20 Al1 Li1 O2 30.56(12)
C41 Al1 Li1 O2 -61.82(9)
C30 Al1 Li1 N1 74.10(15)
C20 Al1 Li1 N1 -108.22(9)
C41 Al1 Li1 N1 159.40(12)
N1 Al1 Li1 C40 174.53(13)
C30 Al1 Li1 C40 -111.37(12)
C20 Al1 Li1 C40 66.31(10)
C41 Al1 Li1 C40 -26.07(7)
N1 Al1 Li1 C41 -159.40(12)
C30 Al1 Li1 C41 -85.29(12)
C20 Al1 Li1 C41 92.38(8)
N1 Al1 Li1 C10 -32.29(7)
C30 Al1 Li1 C10 41.81(14)
C20 Al1 Li1 C10 -140.51(7)
C41 Al1 Li1 C10 127.11(9)
C63A O1 C60 C61A -4.0(3)
C63 O1 C60 C61A -19.3(3)
Li1 O1 C60 C61A -163.4(2)
C63A O1 C60 C61 13.0(4)
C63 O1 C60 C61 -2.3(4)
Li1 O1 C60 C61 -146.4(4)
O1 C60 C61 C62 -31.4(6)
C61A C60 C61 C62 70.8(9)
C63A O1 C63 C62 -59.9(11)
C60 O1 C63 C62 34.5(4)
Li1 O1 C63 C62 -178.5(3)
C60 C61 C62 C63 50.6(6)
O1 C63 C62 C61 -51.6(5)
O1 C60 C61A C62A 34.2(4)
C61 C60 C61A C62A -48.1(9)
C60 C61A C62A C63A -47.8(4)
C60 O1 C63A C62A -27.4(4)
C63 O1 C63A C62A 62.9(11)
Li1 O1 C63A C62A 132.2(3)
C61A C62A C63A O1 47.3(5)
